data_7151143
loop_
_publ_author_name
'Goh, Yit Wooi'
'White, Jonathan M.'

_publ_section_title
;
 Structures of oxygenated cyclohexa-1,3-diene-maleic anyhydride
 cycloadducts. Structural evidence suggests a stepwise
 retro-Diels-Alder reaction.
;
_journal_issue 15
_journal_name_full 'Organic &amp; biomolecular chemistry'
_journal_page_first 2354
_journal_page_last 2356
_journal_paper_doi 10.1039/b707643f
_journal_volume 5
_journal_year 2007
_chemical_formula_sum 'C11 H17 N O3'
_chemical_formula_weight 211.26
_chemical_name_systematic
;
?
;
_space_group_IT_number 36
_symmetry_cell_setting orthorhombic
_symmetry_space_group_name_Hall 'C 2c -2'
_symmetry_space_group_name_H-M 'C m c 21'
_atom_sites_solution_hydrogens geom
_atom_sites_solution_primary direct
_atom_sites_solution_secondary difmap
_audit_creation_method SHELXL-97
_cell_angle_alpha 90.00
_cell_angle_beta 90.00
_cell_angle_gamma 90.00
_cell_formula_units_Z 4
_cell_length_a 9.3040(8)
_cell_length_b 8.6876(7)
_cell_length_c 12.6963(11)
_cell_measurement_reflns_used 2093
_cell_measurement_temperature 130(2)
_cell_measurement_theta_max 27.36
_cell_measurement_theta_min 3.21
_cell_volume 1026.23(15)
_computing_cell_refinement 'Bruker SMART'
_computing_data_collection 'Bruker SMART'
_computing_data_reduction 'Bruker SAINT'
_computing_molecular_graphics 'Bruker SHELXTL'
_computing_publication_material 'Bruker SHELXTL'
_computing_structure_refinement 'Bruker SHELXTL'
_computing_structure_solution 'Bruker SHELXTL'
_diffrn_ambient_temperature 130(2)
_diffrn_measured_fraction_theta_full 1.000
_diffrn_measured_fraction_theta_max 1.000
_diffrn_measurement_device_type 'CCD area detector'
_diffrn_measurement_method 'phi and omega scans'
_diffrn_radiation_monochromator graphite
_diffrn_radiation_source 'fine-focus sealed tube'
_diffrn_radiation_type MoK\a
_diffrn_radiation_wavelength 0.71073
_diffrn_reflns_av_R_equivalents 0.0289
_diffrn_reflns_av_sigmaI/netI 0.0217
_diffrn_reflns_limit_h_max 10
_diffrn_reflns_limit_h_min -11
_diffrn_reflns_limit_k_max 8
_diffrn_reflns_limit_k_min -10
_diffrn_reflns_limit_l_max 14
_diffrn_reflns_limit_l_min -15
_diffrn_reflns_number 2583
_diffrn_reflns_theta_full 24.98
_diffrn_reflns_theta_max 24.98
_diffrn_reflns_theta_min 3.21
_exptl_absorpt_coefficient_mu 0.099
_exptl_absorpt_correction_type none
_exptl_crystal_colour colourless
_exptl_crystal_density_diffrn 1.367
_exptl_crystal_density_method 'not measured'
_exptl_crystal_description block
_exptl_crystal_F_000 456
_exptl_crystal_size_max 0.30
_exptl_crystal_size_mid 0.20
_exptl_crystal_size_min 0.20
_refine_diff_density_max 0.164
_refine_diff_density_min -0.182
_refine_diff_density_rms 0.037
_refine_ls_abs_structure_details 'Flack H D (1983), Acta Cryst. A39, 876-881'
_refine_ls_abs_structure_Flack 0.0(15)
_refine_ls_extinction_coef 0.016(3)
_refine_ls_extinction_expression Fc^*^=kFc[1+0.001xFc^2^\l^3^/sin(2\q)]^-1/4^
_refine_ls_extinction_method SHELXL
_refine_ls_goodness_of_fit_ref 1.078
_refine_ls_hydrogen_treatment mixed
_refine_ls_matrix_type full
_refine_ls_number_parameters 85
_refine_ls_number_reflns 945
_refine_ls_number_restraints 1
_refine_ls_restrained_S_all 1.078
_refine_ls_R_factor_all 0.0288
_refine_ls_R_factor_gt 0.0284
_refine_ls_shift/su_max 0.000
_refine_ls_shift/su_mean 0.000
_refine_ls_structure_factor_coef Fsqd
_refine_ls_weighting_details 'calc w=1/[\s^2^(Fo^2^)+(0.0460P)^2^+0.2426P] where P=(Fo^2^+2Fc^2^)/3'
_refine_ls_weighting_scheme calc
_refine_ls_wR_factor_gt 0.0744
_refine_ls_wR_factor_ref 0.0747
_reflns_number_gt 926
_reflns_number_total 945
_reflns_threshold_expression >2sigma(I)
_cod_data_source_file b707643f.txt
_cod_data_source_block jmwrg158
_cod_depositor_comments
;
The following automatic conversions were performed:
'_symmetry_cell_setting' value 'Orthorhombic' changed to 'orthorhombic'
according to '/home/saulius/struct/CIF-dictionaries/cif_core.dic'
dictionary named 'cif_core.dic' version 2.4.1 from 2010-06-29.

Automatic conversion script
Id: cif_fix_enum 1527 2010-12-29 10:47:43Z saulius 
;
_cod_original_sg_symbol_H-M 'Cmc2(1) '
_cod_database_code 7151143

loop_
_symmetry_equiv_pos_as_xyz
'x, y, z'
'-x, -y, z+1/2'
'x, -y, z+1/2'
'-x, y, z'
'x+1/2, y+1/2, z'
'-x+1/2, -y+1/2, z+1/2'
'x+1/2, -y+1/2, z+1/2'
'-x+1/2, y+1/2, z'

loop_
_atom_site_label
_atom_site_type_symbol
_atom_site_fract_x
_atom_site_fract_y
_atom_site_fract_z
_atom_site_U_iso_or_equiv
_atom_site_adp_type
_atom_site_occupancy
_atom_site_symmetry_multiplicity
_atom_site_calc_flag
_atom_site_refinement_flags
_atom_site_disorder_assembly
_atom_site_disorder_group
H51 H 0.085(2) 0.543(3) 0.2476(17) 0.048(6) Uiso 1 1 d . . .
H50 H 0.0000 0.647(3) 0.323(3) 0.044(8) Uiso 1 2 d S . .
N1 N 0.0000 0.7317(2) 0.17800(14) 0.0199(4) Uani 1 2 d S . .
C9 C 0.08294(16) 0.71568(17) -0.08952(13) 0.0210(4) Uani 1 1 d . . .
H9A H 0.1187 0.6360 -0.0403 0.025 Uiso 1 1 calc R . .
H9B H 0.1187 0.6908 -0.1609 0.025 Uiso 1 1 calc R . .
O1 O 0.24380(12) 0.75187(13) 0.15936(9) 0.0261(3) Uani 1 1 d . . .
C2 C 0.08296(16) 0.91406(16) 0.05490(11) 0.0179(4) Uani 1 1 d . . .
H2 H 0.1199 1.0171 0.0773 0.021 Uiso 1 1 calc R . .
C11 C 0.0000 0.6082(3) 0.25537(19) 0.0270(5) Uani 1 2 d S . .
C1 C 0.12379(15) 0.79316(16) 0.13515(12) 0.0192(3) Uani 1 1 d . . .
C4 C 0.08346(15) 0.99641(19) -0.13244(13) 0.0231(4) Uani 1 1 d . . .
H4A H 0.1193 0.9745 -0.2043 0.028 Uiso 1 1 calc R . .
H4B H 0.1193 1.0991 -0.1111 0.028 Uiso 1 1 calc R . .
C3 C 0.13944(15) 0.87401(16) -0.05584(11) 0.0189(4) Uani 1 1 d . . .
H3 H 0.2469 0.8738 -0.0558 0.023 Uiso 1 1 calc R . .
O4 O 0.5000 0.8452(3) 0.04531(16) 0.0399(5) Uani 1 2 d S . .
H59 H 0.578(3) 0.813(3) 0.085(2) 0.067(8) Uiso 1 1 d . . .

loop_
_atom_site_aniso_label
_atom_site_aniso_U_11
_atom_site_aniso_U_22
_atom_site_aniso_U_33
_atom_site_aniso_U_23
_atom_site_aniso_U_13
_atom_site_aniso_U_12
N1 0.0221(10) 0.0211(9) 0.0164(8) 0.0004(7) 0.000 0.000
C9 0.0204(8) 0.0238(8) 0.0187(7) -0.0020(6) 0.0010(7) 0.0034(6)
O1 0.0194(5) 0.0354(6) 0.0234(6) 0.0028(4) -0.0040(4) 0.0043(4)
C2 0.0168(8) 0.0176(6) 0.0192(7) -0.0010(6) -0.0008(6) -0.0011(6)
C11 0.0336(14) 0.0251(11) 0.0223(11) 0.0063(10) 0.000 0.000
C1 0.0209(8) 0.0208(7) 0.0161(6) -0.0049(6) -0.0030(7) -0.0001(6)
C4 0.0204(8) 0.0253(8) 0.0236(7) 0.0061(6) 0.0019(6) -0.0010(7)
C3 0.0146(7) 0.0228(8) 0.0193(7) 0.0002(6) 0.0013(6) -0.0002(6)
O4 0.0268(11) 0.0552(12) 0.0376(10) 0.0106(9) 0.000 0.000

loop_
_atom_type_symbol
_atom_type_description
_atom_type_scat_dispersion_real
_atom_type_scat_dispersion_imag
_atom_type_scat_source
C C 0.0033 0.0016 'International Tables Vol C Tables 4.2.6.8 and 6.1.1.4'
H H 0.0000 0.0000 'International Tables Vol C Tables 4.2.6.8 and 6.1.1.4'
N N 0.0061 0.0033 'International Tables Vol C Tables 4.2.6.8 and 6.1.1.4'
O O 0.0106 0.0060 'International Tables Vol C Tables 4.2.6.8 and 6.1.1.4'

loop_
_geom_angle_atom_site_label_1
_geom_angle_atom_site_label_2
_geom_angle_atom_site_label_3
_geom_angle
_geom_angle_site_symmetry_1
_geom_angle_site_symmetry_3
_geom_angle_publ_flag
C1 N1 C1 113.02(17) . 4 ?
C1 N1 C11 123.44(9) . . ?
C1 N1 C11 123.44(9) 4 . ?
C3 C9 C9 110.05(7) . 4 ?
C3 C9 H9A 109.7 . . ?
C9 C9 H9A 109.7 4 . ?
C3 C9 H9B 109.7 . . ?
C9 C9 H9B 109.7 4 . ?
H9A C9 H9B 108.2 . . ?
C1 C2 C3 111.86(11) . . ?
C1 C2 C2 104.55(8) . 4 ?
C3 C2 C2 109.94(8) . 4 ?
C1 C2 H2 110.1 . . ?
C3 C2 H2 110.1 . . ?
C2 C2 H2 110.1 4 . ?
N1 C11 H51 111.0(13) . . ?
N1 C11 H50 111.0(19) . . ?
H51 C11 H50 107.8(16) . . ?
O1 C1 N1 123.63(15) . . ?
O1 C1 C2 127.43(15) . . ?
N1 C1 C2 108.93(12) . . ?
C3 C4 C4 109.87(8) . 4 ?
C3 C4 H4A 109.7 . . ?
C4 C4 H4A 109.7 4 . ?
C3 C4 H4B 109.7 . . ?
C4 C4 H4B 109.7 4 . ?
H4A C4 H4B 108.2 . . ?
C4 C3 C9 109.21(13) . . ?
C4 C3 C2 107.85(11) . . ?
C9 C3 C2 109.89(12) . . ?
C4 C3 H3 110.0 . . ?
C9 C3 H3 110.0 . . ?
C2 C3 H3 110.0 . . ?

loop_
_geom_bond_atom_site_label_1
_geom_bond_atom_site_label_2
_geom_bond_distance
_geom_bond_site_symmetry_2
_geom_bond_publ_flag
N1 C1 1.3810(18) . ?
N1 C1 1.3810(18) 4 ?
N1 C11 1.455(3) . ?
C9 C3 1.533(2) . ?
C9 C9 1.543(3) 4 ?
C9 H9A 0.9900 . ?
C9 H9B 0.9900 . ?
O1 C1 1.2124(19) . ?
C2 C1 1.512(2) . ?
C2 C3 1.541(2) . ?
C2 C2 1.544(3) 4 ?
C2 H2 1.0000 . ?
C11 H51 0.98(2) . ?
C11 H50 0.93(3) . ?
C4 C3 1.532(2) . ?
C4 C4 1.553(3) 4 ?
C4 H4A 0.9900 . ?
C4 H4B 0.9900 . ?
C3 H3 1.0000 . ?
O4 H59 0.92(3) . ?

loop_
_geom_torsion_atom_site_label_1
_geom_torsion_atom_site_label_2
_geom_torsion_atom_site_label_3
_geom_torsion_atom_site_label_4
_geom_torsion
_geom_torsion_site_symmetry_1
_geom_torsion_site_symmetry_2
_geom_torsion_site_symmetry_3
_geom_torsion_site_symmetry_4
_geom_torsion_publ_flag
C1 N1 C1 O1 -177.68(10) 4 . . . ?
C11 N1 C1 O1 -1.4(3) . . . . ?
C1 N1 C1 C2 1.4(2) 4 . . . ?
C11 N1 C1 C2 177.75(18) . . . . ?
C3 C2 C1 O1 59.3(2) . . . . ?
C2 C2 C1 O1 178.26(13) 4 . . . ?
C3 C2 C1 N1 -119.76(14) . . . . ?
C2 C2 C1 N1 -0.82(12) 4 . . . ?
C4 C4 C3 C9 59.21(12) 4 . . . ?
C4 C4 C3 C2 -60.17(11) 4 . . . ?
C9 C9 C3 C4 -59.31(12) 4 . . . ?
C9 C9 C3 C2 58.80(11) 4 . . . ?
C1 C2 C3 C4 175.91(12) . . . . ?
C2 C2 C3 C4 60.22(11) 4 . . . ?
C1 C2 C3 C9 56.97(16) . . . . ?
C2 C2 C3 C9 -58.73(11) 4 . . . ?
